data_7020283
loop_
_publ_author_name
'Ishida, Takayuki'
'Watanabe, Ryo'
'Fujiwara, Kei'
'Okazawa, Atsushi'
'Kojima, Norimichi'
'Tanaka, Go'
'Yoshii, Shunsuke'
'Nojiri, Hiroyuki'

_publ_section_title
;
 Exchange coupling in TbCu and DyCu single-molecule magnets and related
 lanthanide and vanadium analogs.
;
_journal_issue 44
_journal_name_full 'Dalton transactions (Cambridge, England : 2003)'
_journal_page_first 13609
_journal_page_last 13619
_journal_paper_doi 10.1039/c2dt31169k
_journal_volume 41
_journal_year 2012
_chemical_formula_moiety 'C24 H30 Cu Er N5 O14 '
_chemical_formula_sum 'C24 H30 Cu Er N5 O14'
_chemical_formula_weight 843.33
_space_group_IT_number 14
_symmetry_cell_setting monoclinic
_symmetry_Int_Tables_number 14
_symmetry_space_group_name_Hall '-P 2ybc'
_symmetry_space_group_name_H-M 'P 1 21/c 1'
_cell_angle_alpha 90.0000
_cell_angle_beta 95.471(2)
_cell_angle_gamma 90.0000
_cell_formula_units_Z 4
_cell_length_a 9.635(5)
_cell_length_b 19.833(4)
_cell_length_c 15.689(4)
_cell_measurement_reflns_used 440
_cell_measurement_temperature 100.
_cell_measurement_theta_max 27.5
_cell_measurement_theta_min 3.1
_cell_volume 2984.4(18)
_computing_cell_refinement CrystalClear
_computing_data_collection CrystalClear
_computing_data_reduction CrystalStructure
_computing_publication_material 'CrystalStructure 3.8'
_computing_structure_refinement CRYSTALS
_computing_structure_solution SIR2004
_diffrn_ambient_temperature 100.
_diffrn_detector_area_resol_mean 14.63
_diffrn_measured_fraction_theta_full 0.997
_diffrn_measured_fraction_theta_max 0.997
_diffrn_measurement_device_type 'Rigaku Saturn'
_diffrn_measurement_method \w
_diffrn_radiation_type 'Mo K\a'
_diffrn_radiation_wavelength 0.71070
_diffrn_reflns_av_R_equivalents 0.068
_diffrn_reflns_limit_h_max 12
_diffrn_reflns_limit_h_min -12
_diffrn_reflns_limit_k_max 25
_diffrn_reflns_limit_k_min -25
_diffrn_reflns_limit_l_max 20
_diffrn_reflns_limit_l_min -20
_diffrn_reflns_number 50659
_diffrn_reflns_theta_full 27.48
_diffrn_reflns_theta_max 27.48
_exptl_absorpt_coefficient_mu 3.577
_exptl_absorpt_correction_T_max 0.489
_exptl_absorpt_correction_T_min 0.207
_exptl_absorpt_correction_type numerical
_exptl_absorpt_process_details
;
Higashi, T. (1999). Program for Absorption Correction.
Rigaku Corporation, Tokyo, Japan.
;
_exptl_crystal_colour green
_exptl_crystal_density_diffrn 1.877
_exptl_crystal_density_method 'not measured'
_exptl_crystal_description block
_exptl_crystal_F_000 1672.00
_exptl_crystal_size_max 0.20
_exptl_crystal_size_mid 0.20
_exptl_crystal_size_min 0.20
_refine_diff_density_max 1.87
_refine_diff_density_min -1.04
_refine_ls_extinction_coef 34(5)
_refine_ls_extinction_method 'Larson (1970) Crystallographic Computing eq. 22'
_refine_ls_goodness_of_fit_ref 1.016
_refine_ls_hydrogen_treatment mixed
_refine_ls_number_parameters 509
_refine_ls_number_reflns 6831
_refine_ls_R_factor_gt 0.0232
_refine_ls_shift/su_max 0.0000
_refine_ls_structure_factor_coef F
_refine_ls_weighting_details 'w = 1/[0.0001Fo^2^ + 1.0000\s(Fo^2^)]'
_refine_ls_weighting_scheme calc
_refine_ls_wR_factor_ref 0.0319
_reflns_number_gt 6475
_reflns_number_total 6831
_reflns_threshold_expression F^2^>2.0\s(F^2^)
_cod_data_source_file c2dt31169k.txt
_cod_data_source_block '__ErCu'
_cod_original_cell_volume 2984.4(19)
_cod_original_formula_sum 'C24 H30 Cu Er N5 O14 '
_cod_database_code 7020283

loop_
_symmetry_equiv_pos_site_id
_symmetry_equiv_pos_as_xyz
1 +X,+Y,+Z
2 -X,1/2+Y,1/2-Z
3 -X,-Y,-Z
4 +X,1/2-Y,1/2+Z

loop_
_atom_site_label
_atom_site_type_symbol
_atom_site_fract_x
_atom_site_fract_y
_atom_site_fract_z
_atom_site_U_iso_or_equiv
_atom_site_adp_type
_atom_site_occupancy
_atom_site_symmetry_multiplicity
_atom_site_calc_flag
_atom_site_refinement_flags
Er(1) Er 0.696380(10) 0.576330(10) 0.745320(10) 0.01179(3) Uani 1.00 1 d .
Cu(1) Cu 0.79030(3) 0.73775(2) 0.81873(2) 0.01202(7) Uani 1.00 1 d .
O(1) O 0.7813(2) 0.64508(9) 0.86063(11) 0.0163(4) Uani 1.00 1 d .
O(2) O 0.6712(2) 0.69334(9) 0.72798(11) 0.0165(4) Uani 1.00 1 d .
O(3) O 0.7366(2) 0.51725(9) 0.88722(12) 0.0183(4) Uani 1.00 1 d .
O(4) O 0.52021(19) 0.61289(9) 0.62761(11) 0.0160(4) Uani 1.00 1 d .
O(5) O 0.4912(2) 0.60220(10) 0.82147(13) 0.0216(5) Uani 1.00 1 d .
O(6) O 0.4981(2) 0.50555(10) 0.75827(12) 0.0213(5) Uani 1.00 1 d .
O(7) O 0.3291(2) 0.52775(12) 0.83766(17) 0.0407(7) Uani 1.00 1 d .
O(8) O 0.6739(2) 0.49625(11) 0.62192(13) 0.0338(6) Uani 1.00 1 d .
O(9) O 0.7811(2) 0.45721(11) 0.73639(13) 0.0307(6) Uani 1.00 1 d .
O(10) O 0.7468(2) 0.39201(11) 0.62454(14) 0.0279(5) Uani 1.00 1 d .
O(11) O 0.9480(2) 0.57206(12) 0.75724(16) 0.0338(6) Uani 1.00 1 d .
O(12) O 0.8508(2) 0.61135(15) 0.64128(14) 0.0413(7) Uani 1.00 1 d .
O(13) O 1.0769(2) 0.61240(11) 0.66136(14) 0.0281(5) Uani 1.00 1 d .
O(14) O 1.0087(2) 0.74421(10) 0.74852(13) 0.0227(5) Uani 1.00 1 d .
N(1) N 0.8840(2) 0.77030(11) 0.92960(14) 0.0148(5) Uani 1.00 1 d .
N(2) N 0.7655(2) 0.82714(11) 0.76254(13) 0.0149(5) Uani 1.00 1 d .
N(3) N 0.4354(2) 0.54496(12) 0.80687(16) 0.0216(6) Uani 1.00 1 d .
N(4) N 0.7339(2) 0.44663(12) 0.65999(15) 0.0181(5) Uani 1.00 1 d .
N(5) N 0.9629(2) 0.59874(12) 0.68565(16) 0.0208(6) Uani 1.00 1 d .
C(1) C 0.8278(2) 0.62097(13) 0.93761(16) 0.0146(6) Uani 1.00 1 d .
C(2) C 0.8075(2) 0.55254(14) 0.95434(16) 0.0158(6) Uani 1.00 1 d .
C(3) C 0.8562(3) 0.52334(14) 1.03142(17) 0.0193(6) Uani 1.00 1 d .
C(4) C 0.9268(3) 0.56325(16) 1.09576(18) 0.0214(7) Uani 1.00 1 d .
C(5) C 0.9433(3) 0.63040(15) 1.08224(17) 0.0201(7) Uani 1.00 1 d .
C(6) C 0.8936(2) 0.66083(14) 1.00324(16) 0.0168(6) Uani 1.00 1 d .
C(7) C 0.9136(3) 0.73250(14) 0.99593(17) 0.0185(6) Uani 1.00 1 d .
C(8) C 0.6913(3) 0.44988(15) 0.9078(2) 0.0258(8) Uani 1.00 1 d .
C(9) C 0.9309(3) 0.84125(14) 0.94142(18) 0.0190(6) Uani 1.00 1 d .
C(10) C 0.8348(2) 0.89287(13) 0.89571(17) 0.0167(6) Uani 1.00 1 d .
C(11) C 0.8395(3) 0.88658(14) 0.79926(18) 0.0179(6) Uani 1.00 1 d .
C(12) C 0.8928(3) 0.96233(15) 0.9213(2) 0.0227(7) Uani 1.00 1 d .
C(13) C 0.6855(3) 0.88581(15) 0.9202(2) 0.0225(7) Uani 1.00 1 d .
C(14) C 0.6071(2) 0.72146(13) 0.65797(16) 0.0129(5) Uani 1.00 1 d .
C(15) C 0.5242(2) 0.67936(13) 0.60072(16) 0.0145(6) Uani 1.00 1 d .
C(16) C 0.4567(2) 0.70341(14) 0.52514(18) 0.0190(6) Uani 1.00 1 d .
C(17) C 0.4716(3) 0.77170(15) 0.50372(19) 0.0220(7) Uani 1.00 1 d .
C(18) C 0.5476(3) 0.81374(14) 0.55891(18) 0.0201(7) Uani 1.00 1 d .
C(19) C 0.6145(2) 0.78968(14) 0.63719(16) 0.0152(6) Uani 1.00 1 d .
C(20) C 0.6909(2) 0.83815(14) 0.69159(17) 0.0164(6) Uani 1.00 1 d .
C(21) C 0.4154(3) 0.57135(15) 0.5806(2) 0.0243(8) Uani 1.00 1 d .
C(22) C 1.1280(3) 0.72987(15) 0.7740(2) 0.0247(7) Uani 1.00 1 d .
C(23) C 1.1605(3) 0.68771(17) 0.8525(2) 0.0315(8) Uani 1.00 1 d .
C(24) C 1.2496(3) 0.7543(2) 0.7298(2) 0.0448(11) Uani 1.00 1 d .
H(1) H 0.850(3) 0.4781(15) 1.0442(18) 0.020(7) Uiso 1.00 1 d .
H(2) H 0.961(3) 0.5443(16) 1.149(2) 0.026(8) Uiso 1.00 1 d .
H(3) H 0.990(3) 0.6605(17) 1.123(2) 0.036(9) Uiso 1.00 1 d .
H(4) H 0.958(3) 0.7549(15) 1.0474(19) 0.021(8) Uiso 1.00 1 d .
H(5) H 0.637(3) 0.4322(14) 0.860(2) 0.017(8) Uiso 1.00 1 d .
H(6) H 0.636(3) 0.4541(16) 0.961(2) 0.031(9) Uiso 1.00 1 d .
H(7) H 0.777(3) 0.4216(15) 0.922(2) 0.032(10) Uiso 1.00 1 d .
H(8) H 1.020(3) 0.8464(14) 0.9222(18) 0.016(7) Uiso 1.00 1 d .
H(9) H 0.937(3) 0.8508(17) 0.999(2) 0.032(9) Uiso 1.00 1 d .
H(10) H 0.933(3) 0.8846(15) 0.7880(18) 0.019(8) Uiso 1.00 1 d .
H(11) H 0.794(3) 0.9282(15) 0.771(2) 0.024(9) Uiso 1.00 1 d .
H(12) H 0.994(3) 0.9693(16) 0.906(2) 0.026(8) Uiso 1.00 1 d .
H(13) H 0.890(3) 0.9684(18) 0.982(2) 0.048(11) Uiso 1.00 1 d .
H(14) H 0.840(3) 1.0015(18) 0.892(2) 0.039(10) Uiso 1.00 1 d .
H(15) H 0.650(3) 0.8401(16) 0.9128(18) 0.022(8) Uiso 1.00 1 d .
H(16) H 0.620(4) 0.915(2) 0.886(2) 0.064(14) Uiso 1.00 1 d .
H(17) H 0.682(3) 0.8964(15) 0.983(2) 0.021(8) Uiso 1.00 1 d .
H(18) H 0.403(3) 0.6751(15) 0.4872(19) 0.023(8) Uiso 1.00 1 d .
H(19) H 0.428(3) 0.7868(15) 0.450(2) 0.026(8) Uiso 1.00 1 d .
H(20) H 0.563(3) 0.8587(16) 0.547(2) 0.028(8) Uiso 1.00 1 d .
H(21) H 0.690(2) 0.8794(14) 0.6687(17) 0.011(7) Uiso 1.00 1 d .
H(22) H 0.425(3) 0.5268(18) 0.610(2) 0.037(10) Uiso 1.00 1 d .
H(23) H 0.321(3) 0.5946(14) 0.5785(18) 0.014(7) Uiso 1.00 1 d .
H(24) H 0.440(3) 0.5673(16) 0.520(2) 0.031(9) Uiso 1.00 1 d .
H(25) H 1.0857 0.6574 0.8585 0.038 Uiso 1.00 1 c R
H(26) H 1.1729 0.7161 0.9014 0.037 Uiso 1.00 1 c R
H(27) H 1.2436 0.6628 0.8475 0.037 Uiso 1.00 1 c R
H(28) H 1.3277 0.7608 0.7707 0.055 Uiso 1.00 1 c R
H(29) H 1.2263 0.7959 0.7019 0.055 Uiso 1.00 1 c R
H(30) H 1.2718 0.7219 0.6888 0.055 Uiso 1.00 1 c R

loop_
_atom_site_aniso_label
_atom_site_aniso_U_11
_atom_site_aniso_U_22
_atom_site_aniso_U_33
_atom_site_aniso_U_12
_atom_site_aniso_U_13
_atom_site_aniso_U_23
Er(1) 0.01421(8) 0.01008(8) 0.01114(8) -0.00113(4) 0.00147(5) -0.00120(4)
Cu(1) 0.01512(16) 0.01039(16) 0.01030(15) -0.00110(12) -0.00011(12) -0.00117(11)
O(1) 0.0238(10) 0.0123(8) 0.0119(8) -0.0012(7) -0.0032(7) 0.0008(7)
O(2) 0.0231(9) 0.0119(9) 0.0132(8) -0.0035(7) -0.0049(7) 0.0002(7)
O(3) 0.0280(10) 0.0125(9) 0.0144(9) -0.0023(7) 0.0022(7) 0.0009(7)
O(4) 0.0178(9) 0.0123(8) 0.0167(9) -0.0024(7) -0.0043(7) -0.0027(7)
O(5) 0.0233(10) 0.0164(10) 0.0263(10) -0.0036(8) 0.0088(8) -0.0056(8)
O(6) 0.0221(10) 0.0182(10) 0.0244(10) -0.0025(8) 0.0073(8) -0.0045(8)
O(7) 0.0335(13) 0.0337(13) 0.0599(16) -0.0130(11) 0.0307(12) -0.0097(12)
O(8) 0.0538(15) 0.0280(12) 0.0185(10) 0.0204(11) -0.0018(10) -0.0039(9)
O(9) 0.0429(13) 0.0286(12) 0.0185(10) 0.0124(10) -0.0087(9) -0.0086(9)
O(10) 0.0291(11) 0.0186(10) 0.0356(12) 0.0020(8) 0.0004(9) -0.0142(9)
O(11) 0.0230(12) 0.0498(16) 0.0289(12) 0.0019(10) 0.0038(9) 0.0182(10)
O(12) 0.0194(11) 0.082(2) 0.0225(11) 0.0006(12) 0.0037(9) 0.0179(12)
O(13) 0.0219(11) 0.0264(11) 0.0387(12) -0.0070(8) 0.0168(9) -0.0115(9)
O(14) 0.0193(10) 0.0224(10) 0.0268(10) 0.0019(8) 0.0037(8) -0.0019(8)
N(1) 0.0171(11) 0.0143(10) 0.0130(10) -0.0007(8) 0.0012(8) -0.0026(8)
N(2) 0.0177(11) 0.0126(10) 0.0144(10) -0.0028(9) 0.0018(8) -0.0007(8)
N(3) 0.0197(12) 0.0209(12) 0.0252(12) -0.0034(9) 0.0079(9) 0.0009(10)
N(4) 0.0182(11) 0.0153(11) 0.0211(11) -0.0016(9) 0.0036(9) -0.0053(9)
N(5) 0.0211(12) 0.0170(11) 0.0253(12) -0.0030(9) 0.0068(10) -0.0092(10)
C(1) 0.0152(12) 0.0181(13) 0.0109(11) 0.0035(10) 0.0028(9) 0.0011(9)
C(2) 0.0188(13) 0.0177(13) 0.0112(11) 0.0016(10) 0.0033(9) -0.0015(10)
C(3) 0.0259(14) 0.0167(13) 0.0160(12) 0.0062(11) 0.0063(10) 0.0040(10)
C(4) 0.0260(15) 0.0274(14) 0.0115(12) 0.0097(12) 0.0043(11) 0.0030(11)
C(5) 0.0234(14) 0.0254(15) 0.0113(12) 0.0055(12) 0.0005(10) -0.0026(11)
C(6) 0.0195(13) 0.0192(13) 0.0116(12) 0.0035(10) 0.0013(10) -0.0008(10)
C(7) 0.0207(13) 0.0206(14) 0.0139(12) -0.0002(11) -0.0008(10) -0.0055(10)
C(8) 0.0352(18) 0.0175(15) 0.0248(15) -0.0074(13) 0.0033(13) 0.0042(12)
C(9) 0.0227(14) 0.0157(13) 0.0182(13) -0.0056(11) 0.0004(11) -0.0042(10)
C(10) 0.0206(13) 0.0114(12) 0.0184(12) -0.0037(10) 0.0039(10) -0.0046(10)
C(11) 0.0205(14) 0.0134(12) 0.0197(13) -0.0060(10) 0.0013(11) -0.0009(10)
C(12) 0.0271(15) 0.0166(14) 0.0253(15) -0.0077(12) 0.0077(12) -0.0073(11)
C(13) 0.0231(15) 0.0165(14) 0.0295(16) -0.0015(11) 0.0102(12) -0.0054(12)
C(14) 0.0102(11) 0.0173(12) 0.0108(11) -0.0009(9) -0.0004(9) 0.0026(9)
C(15) 0.0137(12) 0.0136(12) 0.0161(12) 0.0001(9) 0.0014(9) -0.0019(9)
C(16) 0.0171(13) 0.0196(14) 0.0193(13) 0.0026(10) -0.0036(10) -0.0046(11)
C(17) 0.0208(14) 0.0234(15) 0.0205(14) 0.0052(11) -0.0040(11) 0.0037(11)
C(18) 0.0209(14) 0.0161(13) 0.0229(14) 0.0032(11) -0.0007(11) 0.0057(11)
C(19) 0.0141(12) 0.0172(13) 0.0140(12) 0.0007(10) 0.0005(9) 0.0007(10)
C(20) 0.0187(13) 0.0117(12) 0.0189(13) -0.0002(10) 0.0027(10) 0.0031(10)
C(21) 0.0213(15) 0.0198(15) 0.0293(17) -0.0076(11) -0.0102(13) -0.0039(11)
C(22) 0.0191(14) 0.0217(14) 0.0342(16) -0.0031(11) 0.0072(12) -0.0132(12)
C(23) 0.0222(15) 0.0413(19) 0.0298(16) 0.0073(14) -0.0031(12) -0.0072(14)
C(24) 0.0294(19) 0.045(2) 0.064(2) 0.0009(17) 0.0213(18) -0.0045(19)

loop_
_atom_type_symbol
_atom_type_description
_atom_type_scat_dispersion_real
_atom_type_scat_dispersion_imag
_atom_type_scat_source
C C 0.003 0.002
;
International Tables for Crystallography
(1992, Vol. C, Tables 4.2.6.8 and 6.1.1.4)
;
H H 0.000 0.000
;
International Tables for Crystallography
(1992, Vol. C, Table 6.1.1.4)
;
Cu Cu 0.320 1.265
;
International Tables for Crystallography
(1992, Vol. C, Tables 4.2.6.8 and 6.1.1.4)
;
Er Er -0.259 4.958
;
International Tables for Crystallography
(1992, Vol. C, Tables 4.2.6.8 and 6.1.1.4)
;
N N 0.006 0.003
;
International Tables for Crystallography
(1992, Vol. C, Tables 4.2.6.8 and 6.1.1.4)
;
O O 0.011 0.006
;
International Tables for Crystallography
(1992, Vol. C, Tables 4.2.6.8 and 6.1.1.4)
;

loop_
_geom_angle_atom_site_label_1
_geom_angle_atom_site_label_2
_geom_angle_atom_site_label_3
_geom_angle
_geom_angle_publ_flag
O(1) Er(1) O(2) 62.60(5) yes
O(1) Er(1) O(3) 64.88(5) yes
O(1) Er(1) O(4) 124.34(6) yes
O(1) Er(1) O(5) 75.06(6) yes
O(1) Er(1) O(6) 119.80(6) yes
O(1) Er(1) O(8) 164.60(7) yes
O(1) Er(1) O(9) 119.89(6) yes
O(1) Er(1) O(11) 71.77(7) yes
O(1) Er(1) O(12) 99.31(7) yes
O(2) Er(1) O(3) 124.71(5) yes
O(2) Er(1) O(4) 64.60(5) yes
O(2) Er(1) O(5) 76.77(6) yes
O(2) Er(1) O(6) 121.00(6) yes
O(2) Er(1) O(8) 122.59(6) yes
O(2) Er(1) O(9) 162.90(7) yes
O(2) Er(1) O(11) 97.79(7) yes
O(2) Er(1) O(12) 72.57(8) yes
O(3) Er(1) O(4) 145.91(6) yes
O(3) Er(1) O(5) 74.35(6) yes
O(3) Er(1) O(6) 73.05(6) yes
O(3) Er(1) O(8) 112.64(6) yes
O(3) Er(1) O(9) 65.59(6) yes
O(3) Er(1) O(11) 81.15(7) yes
O(3) Er(1) O(12) 132.88(7) yes
O(4) Er(1) O(5) 77.13(6) yes
O(4) Er(1) O(6) 74.99(6) yes
O(4) Er(1) O(8) 66.93(6) yes
O(4) Er(1) O(9) 115.77(6) yes
O(4) Er(1) O(11) 132.44(7) yes
O(4) Er(1) O(12) 80.53(6) yes
O(5) Er(1) O(6) 52.87(6) yes
O(5) Er(1) O(8) 119.65(7) yes
O(5) Er(1) O(9) 120.31(7) yes
O(5) Er(1) O(11) 144.80(7) yes
O(5) Er(1) O(12) 147.62(8) yes
O(6) Er(1) O(8) 71.46(7) yes
O(6) Er(1) O(9) 73.69(7) yes
O(6) Er(1) O(11) 140.89(7) yes
O(6) Er(1) O(12) 140.75(7) yes
O(8) Er(1) O(9) 50.38(6) yes
O(8) Er(1) O(11) 92.87(8) yes
O(8) Er(1) O(12) 70.87(8) yes
O(9) Er(1) O(11) 69.00(7) yes
O(9) Er(1) O(12) 90.48(8) yes
O(11) Er(1) O(12) 51.93(7) yes
O(1) Cu(1) O(2) 77.26(7) yes
O(1) Cu(1) O(14) 105.39(7) yes
O(1) Cu(1) N(1) 92.40(8) yes
O(1) Cu(1) N(2) 168.88(8) yes
O(2) Cu(1) O(14) 99.47(7) yes
O(2) Cu(1) N(1) 166.08(8) yes
O(2) Cu(1) N(2) 92.38(7) yes
O(14) Cu(1) N(1) 92.20(8) yes
O(14) Cu(1) N(2) 80.05(8) yes
N(1) Cu(1) N(2) 97.12(8) yes
Er(1) O(1) Cu(1) 108.04(7) yes
Er(1) O(1) C(1) 123.40(15) yes
Cu(1) O(1) C(1) 128.19(15) yes
Er(1) O(2) Cu(1) 108.35(7) yes
Er(1) O(2) C(14) 123.03(15) yes
Cu(1) O(2) C(14) 127.43(16) yes
Er(1) O(3) C(2) 117.39(15) yes
Er(1) O(3) C(8) 127.03(16) yes
C(2) O(3) C(8) 115.6(2) yes
Er(1) O(4) C(15) 117.72(13) yes
Er(1) O(4) C(21) 127.11(15) yes
C(15) O(4) C(21) 115.12(19) yes
Er(1) O(5) N(3) 94.11(15) yes
Er(1) O(6) N(3) 96.76(14) yes
Er(1) O(8) N(4) 97.29(15) yes
Er(1) O(9) N(4) 96.91(15) yes
Er(1) O(11) N(5) 96.58(16) yes
Er(1) O(12) N(5) 96.94(17) yes
Cu(1) O(14) C(22) 131.4(2) yes
Cu(1) N(1) C(7) 124.26(18) yes
Cu(1) N(1) C(9) 121.62(16) yes
C(7) N(1) C(9) 114.1(2) yes
Cu(1) N(2) C(11) 120.66(16) yes
Cu(1) N(2) C(20) 124.79(18) yes
C(11) N(2) C(20) 114.5(2) yes
O(5) N(3) O(6) 116.0(2) yes
O(5) N(3) O(7) 122.4(2) yes
O(6) N(3) O(7) 121.6(2) yes
O(8) N(4) O(9) 115.4(2) yes
O(8) N(4) O(10) 122.3(2) yes
O(9) N(4) O(10) 122.3(2) yes
O(11) N(5) O(12) 114.4(2) yes
O(11) N(5) O(13) 123.4(2) yes
O(12) N(5) O(13) 122.2(2) yes
O(1) C(1) C(2) 118.4(2) yes
O(1) C(1) C(6) 123.5(2) yes
C(2) C(1) C(6) 118.1(2) yes
O(3) C(2) C(1) 114.5(2) yes
O(3) C(2) C(3) 123.6(2) yes
C(1) C(2) C(3) 121.9(2) yes
C(2) C(3) C(4) 119.5(2) yes
C(3) C(4) C(5) 119.7(2) yes
C(4) C(5) C(6) 121.2(2) yes
C(1) C(6) C(5) 119.5(2) yes
C(1) C(6) C(7) 123.6(2) yes
C(5) C(6) C(7) 116.9(2) yes
N(1) C(7) C(6) 128.0(2) yes
N(1) C(9) C(10) 114.6(2) yes
C(9) C(10) C(11) 109.9(2) yes
C(9) C(10) C(12) 107.1(2) yes
C(9) C(10) C(13) 111.5(2) yes
C(11) C(10) C(12) 106.9(2) yes
C(11) C(10) C(13) 111.1(2) yes
C(12) C(10) C(13) 110.2(2) yes
N(2) C(11) C(10) 113.4(2) yes
O(2) C(14) C(15) 117.8(2) yes
O(2) C(14) C(19) 124.7(2) yes
C(15) C(14) C(19) 117.5(2) yes
O(4) C(15) C(14) 113.5(2) yes
O(4) C(15) C(16) 124.4(2) yes
C(14) C(15) C(16) 122.1(2) yes
C(15) C(16) C(17) 119.2(2) yes
C(16) C(17) C(18) 119.9(2) yes
C(17) C(18) C(19) 121.2(2) yes
C(14) C(19) C(18) 120.1(2) yes
C(14) C(19) C(20) 122.9(2) yes
C(18) C(19) C(20) 117.0(2) yes
N(2) C(20) C(19) 127.7(2) yes
O(14) C(22) C(23) 121.3(2) yes
O(14) C(22) C(24) 122.0(2) yes
C(23) C(22) C(24) 116.7(2) yes
C(2) C(3) H(1) 125.1(17) no
C(4) C(3) H(1) 115.3(17) no
C(3) C(4) H(2) 121.1(19) no
C(5) C(4) H(2) 119.2(19) no
C(4) C(5) H(3) 124(2) no
C(6) C(5) H(3) 114(2) no
N(1) C(7) H(4) 116.4(17) no
C(6) C(7) H(4) 115.6(17) no
O(3) C(8) H(5) 108.9(18) no
O(3) C(8) H(6) 107.1(18) no
O(3) C(8) H(7) 107.8(19) no
H(5) C(8) H(6) 112(2) no
H(5) C(8) H(7) 111(2) no
H(6) C(8) H(7) 110(2) no
N(1) C(9) H(8) 109.8(17) no
N(1) C(9) H(9) 108(2) no
C(10) C(9) H(8) 108.1(17) no
C(10) C(9) H(9) 108(2) no
H(8) C(9) H(9) 108(2) no
N(2) C(11) H(10) 109.5(18) no
N(2) C(11) H(11) 108.0(17) no
C(10) C(11) H(10) 108.2(17) no
C(10) C(11) H(11) 108.4(18) no
H(10) C(11) H(11) 109(2) no
C(10) C(12) H(12) 113.0(17) no
C(10) C(12) H(13) 109(2) no
C(10) C(12) H(14) 114.6(19) no
H(12) C(12) H(13) 109(2) no
H(12) C(12) H(14) 104(2) no
H(13) C(12) H(14) 107(3) no
C(10) C(13) H(15) 112.5(18) no
C(10) C(13) H(16) 112(2) no
C(10) C(13) H(17) 109.9(17) no
H(15) C(13) H(16) 106(3) no
H(15) C(13) H(17) 106(2) no
H(16) C(13) H(17) 110(3) no
C(15) C(16) H(18) 121.7(19) no
C(17) C(16) H(18) 119.2(19) no
C(16) C(17) H(19) 117.8(18) no
C(18) C(17) H(19) 122.3(18) no
C(17) C(18) H(20) 123.1(19) no
C(19) C(18) H(20) 115.7(19) no
N(2) C(20) H(21) 119.2(17) no
C(19) C(20) H(21) 112.8(17) no
O(4) C(21) H(22) 103.8(19) no
O(4) C(21) H(23) 109.6(16) no
O(4) C(21) H(24) 108.1(19) no
H(22) C(21) H(23) 117(2) no
H(22) C(21) H(24) 110(2) no
H(23) C(21) H(24) 107(2) no
C(22) C(23) H(25) 109.5 no
C(22) C(23) H(26) 109.5 no
C(22) C(23) H(27) 109.5 no
H(25) C(23) H(26) 109.5 no
H(25) C(23) H(27) 109.5 no
H(26) C(23) H(27) 109.5 no
C(22) C(24) H(28) 109.6 no
C(22) C(24) H(29) 109.5 no
C(22) C(24) H(30) 109.3 no
H(28) C(24) H(29) 109.5 no
H(28) C(24) H(30) 109.5 no
H(29) C(24) H(30) 109.5 no

loop_
_geom_bond_atom_site_label_1
_geom_bond_atom_site_label_2
_geom_bond_distance
_geom_bond_publ_flag
Er(1) O(1) 2.3495(17) yes
Er(1) O(2) 2.3464(17) yes
Er(1) O(3) 2.5130(18) yes
Er(1) O(4) 2.4939(17) yes
Er(1) O(5) 2.460(2) yes
Er(1) O(6) 2.3952(19) yes
Er(1) O(8) 2.498(2) yes
Er(1) O(9) 2.508(2) yes
Er(1) O(11) 2.415(2) yes
Er(1) O(12) 2.413(2) yes
Cu(1) O(1) 1.9566(18) yes
Cu(1) O(2) 1.9513(17) yes
Cu(1) O(14) 2.470(2) yes
Cu(1) N(1) 1.989(2) yes
Cu(1) N(2) 1.984(2) yes
O(1) C(1) 1.336(2) yes
O(2) C(14) 1.330(2) yes
O(3) C(2) 1.389(3) yes
O(3) C(8) 1.452(3) yes
O(4) C(15) 1.386(3) yes
O(4) C(21) 1.449(3) yes
O(5) N(3) 1.267(3) yes
O(6) N(3) 1.282(3) yes
O(7) N(3) 1.222(3) yes
O(8) N(4) 1.263(3) yes
O(9) N(4) 1.258(3) yes
O(10) N(4) 1.229(3) yes
O(11) N(5) 1.262(3) yes
O(12) N(5) 1.253(3) yes
O(13) N(5) 1.227(3) yes
O(14) C(22) 1.214(3) yes
N(1) C(7) 1.292(3) yes
N(1) C(9) 1.484(3) yes
N(2) C(11) 1.467(3) yes
N(2) C(20) 1.285(3) yes
C(1) C(2) 1.400(3) yes
C(1) C(6) 1.401(3) yes
C(2) C(3) 1.382(3) yes
C(3) C(4) 1.406(3) yes
C(4) C(5) 1.360(4) yes
C(5) C(6) 1.420(3) yes
C(6) C(7) 1.441(3) yes
C(9) C(10) 1.514(3) yes
C(10) C(11) 1.523(3) yes
C(10) C(12) 1.526(3) yes
C(10) C(13) 1.530(4) yes
C(14) C(15) 1.416(3) yes
C(14) C(19) 1.395(3) yes
C(15) C(16) 1.382(3) yes
C(16) C(17) 1.406(4) yes
C(17) C(18) 1.364(3) yes
C(18) C(19) 1.414(3) yes
C(19) C(20) 1.440(3) yes
C(22) C(23) 1.497(4) yes
C(22) C(24) 1.498(5) yes
C(3) H(1) 0.92(3) no
C(4) H(2) 0.95(3) no
C(5) H(3) 0.95(3) no
C(7) H(4) 0.98(3) no
C(8) H(5) 0.94(3) no
C(8) H(6) 1.03(3) no
C(8) H(7) 1.01(3) no
C(9) H(8) 0.95(3) no
C(9) H(9) 0.92(3) no
C(11) H(10) 0.93(3) no
C(11) H(11) 1.02(3) no
C(12) H(12) 1.03(3) no
C(12) H(13) 0.96(3) no
C(12) H(14) 1.01(3) no
C(13) H(15) 0.97(3) no
C(13) H(16) 0.97(4) no
C(13) H(17) 1.01(3) no
C(16) H(18) 0.94(2) no
C(17) H(19) 0.96(3) no
C(18) H(20) 0.93(3) no
C(20) H(21) 0.89(2) no
C(21) H(22) 1.00(3) no
C(21) H(23) 1.01(3) no
C(21) H(24) 1.00(3) no
C(23) H(25) 0.950 no
C(23) H(26) 0.950 no
C(23) H(27) 0.950 no
C(24) H(28) 0.950 no
C(24) H(29) 0.950 no
C(24) H(30) 0.950 no

loop_
_geom_contact_atom_site_label_1
_geom_contact_atom_site_label_2
_geom_contact_distance
_geom_contact_site_symmetry_2
O(7) C(3) 3.022(3) 3_667
O(7) C(4) 3.304(4) 3_667
O(7) C(23) 3.582(4) 1_455
O(8) C(21) 3.481(3) 3_666
O(10) C(9) 3.513(3) 2_746
O(10) C(16) 3.473(3) 3_666
O(10) C(21) 3.518(3) 3_666
O(10) C(24) 3.558(4) 2_746
O(12) C(9) 3.431(3) 4_564
O(13) C(12) 3.271(3) 2_746
N(2) C(5) 3.545(3) 4_564
N(5) C(12) 3.538(3) 2_746
C(2) C(3) 3.560(4) 3_767
C(2) C(4) 3.582(4) 3_767
C(3) O(7) 3.022(3) 3_667
C(3) C(2) 3.560(4) 3_767
C(3) C(3) 3.167(4) 3_767
C(3) C(4) 3.478(4) 3_767
C(4) O(7) 3.304(4) 3_667
C(4) C(2) 3.582(4) 3_767
C(4) C(3) 3.478(4) 3_767
C(4) C(11) 3.522(4) 4_565
C(4) C(20) 3.450(4) 4_565
C(5) N(2) 3.545(3) 4_565
C(5) C(20) 3.169(4) 4_565
C(6) C(18) 3.561(4) 4_565
C(9) O(10) 3.513(3) 2_756
C(9) O(12) 3.431(3) 4_565
C(11) C(4) 3.522(4) 4_564
C(12) O(13) 3.271(3) 2_756
C(12) N(5) 3.538(3) 2_756
C(12) C(12) 3.410(4) 3_777
C(13) C(15) 3.598(4) 4_565
C(13) C(16) 3.376(4) 4_565
C(15) C(13) 3.598(4) 4_564
C(16) O(10) 3.473(3) 3_666
C(16) C(13) 3.376(4) 4_564
C(18) C(6) 3.561(4) 4_564
C(20) C(4) 3.450(4) 4_564
C(20) C(5) 3.169(4) 4_564
C(21) O(8) 3.481(3) 3_666
C(21) O(10) 3.518(3) 3_666
C(23) O(7) 3.582(4) 1_655
C(24) O(10) 3.558(4) 2_756
O(3) H(2) 3.26(3) 3_767
O(4) H(17) 2.88(3) 4_564
O(4) H(30) 3.429 1_455
O(5) H(19) 3.08(3) 4_565
O(5) H(27) 2.736 1_455
O(5) H(28) 3.573 1_455
O(6) H(11) 3.20(3) 2_646
O(6) H(16) 3.03(4) 2_646
O(6) H(21) 3.35(2) 2_646
O(7) H(1) 2.65(3) 3_667
O(7) H(2) 3.16(3) 3_667
O(7) H(6) 3.17(3) 3_667
O(7) H(11) 2.80(3) 2_646
O(7) H(21) 2.95(2) 2_646
O(7) H(25) 3.517 1_455
O(7) H(27) 2.811 1_455
O(8) H(12) 3.32(3) 2_746
O(8) H(13) 3.24(4) 4_564
O(8) H(16) 3.25(4) 2_646
O(8) H(17) 3.06(3) 4_564
O(8) H(24) 2.70(3) 3_666
O(9) H(2) 2.92(3) 3_767
O(9) H(10) 3.16(3) 2_746
O(9) H(12) 3.27(3) 2_746
O(9) H(29) 3.346 2_746
O(10) H(8) 2.59(3) 2_746
O(10) H(10) 3.26(3) 2_746
O(10) H(12) 3.01(3) 2_746
O(10) H(16) 3.55(4) 2_646
O(10) H(18) 2.54(2) 3_666
O(10) H(23) 3.20(2) 3_666
O(10) H(24) 2.88(3) 3_666
O(10) H(28) 3.196 2_746
O(10) H(29) 3.315 2_746
O(11) H(2) 2.83(3) 3_767
O(11) H(12) 3.37(3) 2_746
O(11) H(14) 3.54(3) 2_746
O(12) H(4) 3.25(3) 4_564
O(12) H(9) 2.57(3) 4_564
O(12) H(12) 3.31(3) 2_746
O(12) H(13) 3.01(3) 4_564
O(12) H(17) 2.84(3) 4_564
O(13) H(4) 3.32(3) 4_564
O(13) H(9) 2.86(3) 4_564
O(13) H(12) 3.08(3) 2_746
O(13) H(13) 3.57(3) 4_564
O(13) H(14) 2.51(3) 2_746
O(13) H(23) 2.82(3) 1_655
O(14) H(3) 2.73(3) 4_564
O(14) H(4) 3.15(3) 4_564
N(2) H(3) 3.24(3) 4_564
N(3) H(11) 3.35(3) 2_646
N(3) H(21) 3.53(2) 2_646
N(3) H(27) 3.084 1_455
N(4) H(8) 3.43(3) 2_746
N(4) H(10) 3.46(3) 2_746
N(4) H(12) 2.95(3) 2_746
N(4) H(16) 3.48(4) 2_646
N(4) H(18) 3.51(2) 3_666
N(4) H(24) 3.16(3) 3_666
N(5) H(9) 3.08(3) 4_564
N(5) H(12) 2.99(3) 2_746
N(5) H(13) 3.47(3) 4_564
N(5) H(14) 3.04(3) 2_746
C(1) H(20) 3.23(3) 4_565
C(2) H(1) 3.35(3) 3_767
C(2) H(2) 3.46(3) 3_767
C(2) H(20) 3.38(3) 4_565
C(3) H(1) 3.17(3) 3_767
C(3) H(21) 3.40(2) 4_565
C(4) H(1) 3.32(3) 3_767
C(4) H(7) 2.91(3) 3_767
C(4) H(10) 3.18(2) 4_565
C(4) H(11) 3.14(3) 4_565
C(4) H(21) 2.88(2) 4_565
C(5) H(7) 2.89(3) 3_767
C(5) H(10) 3.25(2) 4_565
C(5) H(21) 2.91(2) 4_565
C(5) H(29) 3.481 4_565
C(6) H(20) 3.34(3) 4_565
C(6) H(21) 3.49(2) 4_565
C(8) H(2) 3.55(3) 3_767
C(8) H(20) 3.18(3) 2_646
C(11) H(2) 3.05(3) 4_564
C(11) H(3) 3.38(3) 4_564
C(12) H(12) 3.13(3) 3_777
C(12) H(13) 2.82(3) 3_777
C(12) H(22) 3.31(3) 2_656
C(12) H(23) 3.34(2) 2_656
C(13) H(18) 3.24(3) 4_565
C(13) H(22) 3.01(3) 2_656
C(13) H(24) 3.11(3) 4_565
C(14) H(28) 3.448 1_455
C(14) H(30) 3.311 1_455
C(15) H(15) 3.32(3) 4_564
C(15) H(17) 2.92(3) 4_564
C(15) H(30) 3.029 1_455
C(16) H(15) 2.82(3) 4_564
C(16) H(17) 3.06(3) 4_564
C(16) H(26) 3.575 4_464
C(16) H(30) 3.282 1_455
C(17) H(15) 3.22(3) 4_564
C(17) H(26) 3.168 4_464
C(17) H(27) 3.391 4_464
C(18) H(5) 3.27(3) 2_656
C(18) H(6) 3.30(3) 2_656
C(20) H(3) 3.17(3) 4_564
C(21) H(14) 2.89(3) 2_646
C(21) H(16) 3.18(4) 2_646
C(21) H(17) 3.18(3) 4_564
C(21) H(24) 3.53(3) 3_666
C(22) H(3) 3.40(3) 4_564
C(23) H(19) 2.91(3) 4_665
C(24) H(3) 3.34(3) 4_564
H(1) O(7) 2.65(3) 3_667
H(1) C(2) 3.35(3) 3_767
H(1) C(3) 3.17(3) 3_767
H(1) C(4) 3.32(3) 3_767
H(1) H(1) 3.43(4) 3_767
H(1) H(25) 3.123 3_767
H(1) H(27) 3.436 3_767
H(2) O(3) 3.26(3) 3_767
H(2) O(7) 3.16(3) 3_667
H(2) O(9) 2.92(3) 3_767
H(2) O(11) 2.83(3) 3_767
H(2) C(2) 3.46(3) 3_767
H(2) C(8) 3.55(3) 3_767
H(2) C(11) 3.05(3) 4_565
H(2) H(7) 2.94(4) 3_767
H(2) H(10) 2.63(4) 4_565
H(2) H(11) 2.66(4) 4_565
H(2) H(21) 3.06(4) 4_565
H(3) O(14) 2.73(3) 4_565
H(3) N(2) 3.24(3) 4_565
H(3) C(11) 3.38(3) 4_565
H(3) C(20) 3.17(3) 4_565
H(3) C(22) 3.40(3) 4_565
H(3) C(24) 3.34(3) 4_565
H(3) H(7) 2.91(4) 3_767
H(3) H(10) 2.85(4) 4_565
H(3) H(11) 3.59(4) 4_565
H(3) H(21) 3.15(4) 4_565
H(3) H(29) 2.634 4_565
H(4) O(12) 3.25(3) 4_565
H(4) O(13) 3.32(3) 4_565
H(4) O(14) 3.15(3) 4_565
H(4) H(29) 3.519 4_565
H(5) C(18) 3.27(3) 2_646
H(5) H(20) 2.91(4) 2_646
H(5) H(21) 3.31(4) 2_646
H(5) H(29) 3.202 2_746
H(6) O(7) 3.17(3) 3_667
H(6) C(18) 3.30(3) 2_646
H(6) H(6) 3.50(4) 3_667
H(6) H(20) 2.69(4) 2_646
H(7) C(4) 2.91(3) 3_767
H(7) C(5) 2.89(3) 3_767
H(7) H(2) 2.94(4) 3_767
H(7) H(3) 2.91(4) 3_767
H(7) H(20) 3.58(4) 2_646
H(7) H(29) 3.159 2_746
H(8) O(10) 2.59(3) 2_756
H(8) N(4) 3.43(3) 2_756
H(9) O(12) 2.57(3) 4_565
H(9) O(13) 2.86(3) 4_565
H(9) N(5) 3.08(3) 4_565
H(10) O(9) 3.16(3) 2_756
H(10) O(10) 3.26(3) 2_756
H(10) N(4) 3.46(3) 2_756
H(10) C(4) 3.18(2) 4_564
H(10) C(5) 3.25(2) 4_564
H(10) H(2) 2.63(4) 4_564
H(10) H(3) 2.85(4) 4_564
H(11) O(6) 3.20(3) 2_656
H(11) O(7) 2.80(3) 2_656
H(11) N(3) 3.35(3) 2_656
H(11) C(4) 3.14(3) 4_564
H(11) H(2) 2.66(4) 4_564
H(11) H(3) 3.59(4) 4_564
H(11) H(22) 3.53(4) 2_656
H(12) O(8) 3.32(3) 2_756
H(12) O(9) 3.27(3) 2_756
H(12) O(10) 3.01(3) 2_756
H(12) O(11) 3.37(3) 2_756
H(12) O(12) 3.31(3) 2_756
H(12) O(13) 3.08(3) 2_756
H(12) N(4) 2.95(3) 2_756
H(12) N(5) 2.99(3) 2_756
H(12) C(12) 3.13(3) 3_777
H(12) H(12) 3.17(4) 3_777
H(12) H(13) 2.33(4) 3_777
H(12) H(14) 3.45(4) 3_777
H(13) O(8) 3.24(4) 4_565
H(13) O(12) 3.01(3) 4_565
H(13) O(13) 3.57(3) 4_565
H(13) N(5) 3.47(3) 4_565
H(13) C(12) 2.82(3) 3_777
H(13) H(12) 2.33(4) 3_777
H(13) H(13) 2.47(5) 3_777
H(13) H(14) 3.17(4) 3_777
H(13) H(22) 3.44(4) 2_656
H(13) H(23) 3.31(4) 2_656
H(14) O(11) 3.54(3) 2_756
H(14) O(13) 2.51(3) 2_756
H(14) N(5) 3.04(3) 2_756
H(14) C(21) 2.89(3) 2_656
H(14) H(12) 3.45(4) 3_777
H(14) H(13) 3.17(4) 3_777
H(14) H(22) 2.60(4) 2_656
H(14) H(23) 2.49(4) 2_656
H(14) H(24) 3.40(5) 2_656
H(15) C(15) 3.32(3) 4_565
H(15) C(16) 2.82(3) 4_565
H(15) C(17) 3.22(3) 4_565
H(15) H(18) 2.76(4) 4_565
H(15) H(19) 3.39(4) 4_565
H(15) H(24) 3.31(4) 4_565
H(16) O(6) 3.03(4) 2_656
H(16) O(8) 3.25(4) 2_656
H(16) O(10) 3.55(4) 2_656
H(16) N(4) 3.48(4) 2_656
H(16) C(21) 3.18(4) 2_656
H(16) H(18) 3.27(5) 4_565
H(16) H(22) 2.27(5) 2_656
H(16) H(24) 3.44(5) 2_656
H(16) H(24) 2.88(6) 4_565
H(17) O(4) 2.88(3) 4_565
H(17) O(8) 3.06(3) 4_565
H(17) O(12) 2.84(3) 4_565
H(17) C(15) 2.92(3) 4_565
H(17) C(16) 3.06(3) 4_565
H(17) C(21) 3.18(3) 4_565
H(17) H(18) 3.05(4) 4_565
H(17) H(22) 3.10(4) 2_656
H(17) H(24) 3.59(4) 2_656
H(17) H(24) 2.57(4) 4_565
H(18) O(10) 2.54(2) 3_666
H(18) N(4) 3.51(3) 3_666
H(18) C(13) 3.24(3) 4_564
H(18) H(15) 2.76(4) 4_564
H(18) H(16) 3.27(5) 4_564
H(18) H(17) 3.05(4) 4_564
H(18) H(26) 3.290 4_464
H(19) O(5) 3.08(3) 4_564
H(19) C(23) 2.91(3) 4_464
H(19) H(15) 3.39(4) 4_564
H(19) H(26) 2.502 4_464
H(19) H(27) 2.487 4_464
H(19) H(28) 3.032 4_464
H(20) C(1) 3.23(3) 4_564
H(20) C(2) 3.38(3) 4_564
H(20) C(6) 3.34(3) 4_564
H(20) C(8) 3.18(3) 2_656
H(20) H(5) 2.91(4) 2_656
H(20) H(6) 2.69(4) 2_656
H(20) H(7) 3.58(4) 2_656
H(21) O(6) 3.35(2) 2_656
H(21) O(7) 2.95(2) 2_656
H(21) N(3) 3.53(2) 2_656
H(21) C(3) 3.40(2) 4_564
H(21) C(4) 2.88(2) 4_564
H(21) C(5) 2.91(2) 4_564
H(21) C(6) 3.49(2) 4_564
H(21) H(2) 3.06(4) 4_564
H(21) H(3) 3.15(4) 4_564
H(21) H(5) 3.31(4) 2_656
H(22) C(12) 3.31(3) 2_646
H(22) C(13) 3.01(3) 2_646
H(22) H(11) 3.53(4) 2_646
H(22) H(13) 3.44(4) 2_646
H(22) H(14) 2.60(4) 2_646
H(22) H(16) 2.27(5) 2_646
H(22) H(17) 3.10(4) 2_646
H(22) H(24) 3.15(5) 3_666
H(23) O(10) 3.20(2) 3_666
H(23) O(13) 2.82(3) 1_455
H(23) C(12) 3.34(2) 2_646
H(23) H(13) 3.31(4) 2_646
H(23) H(14) 2.49(4) 2_646
H(23) H(30) 3.122 1_455
H(24) O(8) 2.70(3) 3_666
H(24) O(10) 2.88(3) 3_666
H(24) N(4) 3.16(3) 3_666
H(24) C(13) 3.11(3) 4_564
H(24) C(21) 3.53(3) 3_666
H(24) H(14) 3.40(5) 2_646
H(24) H(15) 3.31(4) 4_564
H(24) H(16) 3.44(5) 2_646
H(24) H(16) 2.88(6) 4_564
H(24) H(17) 3.59(4) 2_646
H(24) H(17) 2.57(4) 4_564
H(24) H(22) 3.15(5) 3_666
H(24) H(24) 3.00(4) 3_666
H(25) O(7) 3.517 1_655
H(25) H(1) 3.123 3_767
H(26) C(16) 3.575 4_665
H(26) C(17) 3.168 4_665
H(26) H(18) 3.290 4_665
H(26) H(19) 2.502 4_665
H(27) O(5) 2.736 1_655
H(27) O(7) 2.811 1_655
H(27) N(3) 3.084 1_655
H(27) C(17) 3.391 4_665
H(27) H(1) 3.436 3_767
H(27) H(19) 2.487 4_665
H(28) O(5) 3.573 1_655
H(28) O(10) 3.196 2_756
H(28) C(14) 3.448 1_655
H(28) H(19) 3.032 4_665
H(29) O(9) 3.346 2_756
H(29) O(10) 3.315 2_756
H(29) C(5) 3.481 4_564
H(29) H(3) 2.634 4_564
H(29) H(4) 3.519 4_564
H(29) H(5) 3.202 2_756
H(29) H(7) 3.159 2_756
H(30) O(4) 3.429 1_655
H(30) C(14) 3.311 1_655
H(30) C(15) 3.029 1_655
H(30) C(16) 3.282 1_655
H(30) H(23) 3.122 1_655
Er(1) Cu(1) 3.4923(19) .

loop_
_geom_torsion_atom_site_label_1
_geom_torsion_atom_site_label_2
_geom_torsion_atom_site_label_3
_geom_torsion_atom_site_label_4
_geom_torsion
O(1) Er(1) O(2) Cu(1) 14.35(7)
O(1) Er(1) O(2) C(14) -177.3(2)
O(2) Er(1) O(1) Cu(1) -14.28(7)
O(2) Er(1) O(1) C(1) 172.1(2)
O(1) Er(1) O(3) C(2) -10.17(16)
O(1) Er(1) O(3) C(8) 168.6(2)
O(3) Er(1) O(1) Cu(1) -176.34(11)
O(3) Er(1) O(1) C(1) 10.06(18)
O(1) Er(1) O(4) C(15) 35.13(19)
O(1) Er(1) O(4) C(21) -147.6(2)
O(4) Er(1) O(1) Cu(1) -34.39(11)
O(4) Er(1) O(1) C(1) 152.01(17)
O(1) Er(1) O(5) N(3) -144.86(15)
O(5) Er(1) O(1) Cu(1) -96.90(9)
O(5) Er(1) O(1) C(1) 89.50(19)
O(1) Er(1) O(6) N(3) 33.21(16)
O(6) Er(1) O(1) Cu(1) -126.10(8)
O(6) Er(1) O(1) C(1) 60.3(2)
O(1) Er(1) O(8) N(4) 56.7(3)
O(8) Er(1) O(1) Cu(1) 99.5(2)
O(8) Er(1) O(1) C(1) -74.1(3)
O(1) Er(1) O(9) N(4) -166.81(14)
O(9) Er(1) O(1) Cu(1) 146.42(8)
O(9) Er(1) O(1) C(1) -27.2(2)
O(1) Er(1) O(11) N(5) -116.23(17)
O(11) Er(1) O(1) Cu(1) 95.07(10)
O(11) Er(1) O(1) C(1) -78.53(19)
O(1) Er(1) O(12) N(5) 55.83(19)
O(12) Er(1) O(1) Cu(1) 50.45(10)
O(12) Er(1) O(1) C(1) -123.15(19)
O(2) Er(1) O(3) C(2) -29.6(2)
O(2) Er(1) O(3) C(8) 149.1(2)
O(3) Er(1) O(2) Cu(1) 34.18(11)
O(3) Er(1) O(2) C(14) -157.50(17)
O(2) Er(1) O(4) C(15) 15.38(16)
O(2) Er(1) O(4) C(21) -167.4(2)
O(4) Er(1) O(2) Cu(1) 176.03(10)
O(4) Er(1) O(2) C(14) -15.65(17)
O(2) Er(1) O(5) N(3) 150.38(15)
O(5) Er(1) O(2) Cu(1) 94.18(8)
O(5) Er(1) O(2) C(14) -97.50(19)
O(2) Er(1) O(6) N(3) -40.86(16)
O(6) Er(1) O(2) Cu(1) 124.33(8)
O(6) Er(1) O(2) C(14) -67.4(2)
O(2) Er(1) O(8) N(4) 162.04(15)
O(8) Er(1) O(2) Cu(1) -148.89(8)
O(8) Er(1) O(2) C(14) 19.4(2)
O(2) Er(1) O(9) N(4) -73.2(2)
O(9) Er(1) O(2) Cu(1) -88.6(2)
O(9) Er(1) O(2) C(14) 79.7(2)
O(2) Er(1) O(11) N(5) -58.51(16)
O(11) Er(1) O(2) Cu(1) -50.41(10)
O(11) Er(1) O(2) C(14) 117.90(19)
O(2) Er(1) O(12) N(5) 113.14(18)
O(12) Er(1) O(2) Cu(1) -96.36(9)
O(12) Er(1) O(2) C(14) 71.95(19)
O(3) Er(1) O(4) C(15) 130.41(16)
O(3) Er(1) O(4) C(21) -52.3(2)
O(4) Er(1) O(3) C(2) -124.93(17)
O(4) Er(1) O(3) C(8) 53.8(2)
O(3) Er(1) O(5) N(3) -77.29(14)
O(5) Er(1) O(3) C(2) -90.71(18)
O(5) Er(1) O(3) C(8) 88.0(2)
O(3) Er(1) O(6) N(3) 79.89(14)
O(6) Er(1) O(3) C(2) -145.97(18)
O(6) Er(1) O(3) C(8) 32.8(2)
O(3) Er(1) O(8) N(4) -20.70(18)
O(8) Er(1) O(3) C(2) 153.19(17)
O(8) Er(1) O(3) C(8) -28.1(2)
O(3) Er(1) O(9) N(4) 156.19(18)
O(9) Er(1) O(3) C(2) 134.64(19)
O(9) Er(1) O(3) C(8) -46.6(2)
O(3) Er(1) O(11) N(5) 177.42(17)
O(11) Er(1) O(3) C(2) 63.77(18)
O(11) Er(1) O(3) C(8) -117.5(2)
O(3) Er(1) O(12) N(5) -8.4(2)
O(12) Er(1) O(3) C(2) 68.8(2)
O(12) Er(1) O(3) C(8) -112.5(2)
O(4) Er(1) O(5) N(3) 83.85(14)
O(5) Er(1) O(4) C(15) 96.67(17)
O(5) Er(1) O(4) C(21) -86.1(2)
O(4) Er(1) O(6) N(3) -88.08(14)
O(6) Er(1) O(4) C(15) 151.24(17)
O(6) Er(1) O(4) C(21) -31.5(2)
O(4) Er(1) O(8) N(4) -163.61(18)
O(8) Er(1) O(4) C(15) -132.87(18)
O(8) Er(1) O(4) C(21) 44.4(2)
O(4) Er(1) O(9) N(4) 13.93(18)
O(9) Er(1) O(4) C(15) -145.65(16)
O(9) Er(1) O(4) C(21) 31.6(2)
O(4) Er(1) O(11) N(5) 4.0(2)
O(11) Er(1) O(4) C(15) -61.27(19)
O(11) Er(1) O(4) C(21) 116.0(2)
O(4) Er(1) O(12) N(5) 179.35(19)
O(12) Er(1) O(4) C(15) -59.73(17)
O(12) Er(1) O(4) C(21) 117.5(2)
O(5) Er(1) O(6) N(3) -3.04(13)
O(6) Er(1) O(5) N(3) 3.06(13)
O(5) Er(1) O(8) N(4) -105.02(16)
O(8) Er(1) O(5) N(3) 30.19(16)
O(5) Er(1) O(9) N(4) 103.67(16)
O(9) Er(1) O(5) N(3) -28.66(16)
O(5) Er(1) O(11) N(5) -136.56(16)
O(11) Er(1) O(5) N(3) -124.89(16)
O(5) Er(1) O(12) N(5) 132.57(17)
O(12) Er(1) O(5) N(3) 131.35(16)
O(6) Er(1) O(8) N(4) -82.47(16)
O(8) Er(1) O(6) N(3) -158.33(15)
O(6) Er(1) O(9) N(4) 77.77(16)
O(9) Er(1) O(6) N(3) 148.73(15)
O(6) Er(1) O(11) N(5) 128.65(15)
O(11) Er(1) O(6) N(3) 130.86(15)
O(6) Er(1) O(12) N(5) -128.89(16)
O(12) Er(1) O(6) N(3) -141.41(15)
O(8) Er(1) O(9) N(4) -1.40(14)
O(9) Er(1) O(8) N(4) 1.39(14)
O(8) Er(1) O(11) N(5) 64.94(16)
O(11) Er(1) O(8) N(4) 60.91(17)
O(8) Er(1) O(12) N(5) -111.91(19)
O(12) Er(1) O(8) N(4) 108.77(18)
O(9) Er(1) O(11) N(5) 110.26(17)
O(11) Er(1) O(9) N(4) -114.19(17)
O(9) Er(1) O(12) N(5) -64.59(18)
O(12) Er(1) O(9) N(4) -65.78(16)
O(11) Er(1) O(12) N(5) -2.10(15)
O(12) Er(1) O(11) N(5) 2.08(15)
O(1) Cu(1) O(2) Er(1) -15.71(8)
O(1) Cu(1) O(2) C(14) 176.6(2)
O(2) Cu(1) O(1) Er(1) 15.66(8)
O(2) Cu(1) O(1) C(1) -171.1(2)
O(1) Cu(1) O(14) C(22) -53.0(2)
O(14) Cu(1) O(1) Er(1) -80.81(8)
O(14) Cu(1) O(1) C(1) 92.4(2)
O(1) Cu(1) N(1) C(7) -1.1(2)
O(1) Cu(1) N(1) C(9) 176.6(2)
N(1) Cu(1) O(1) Er(1) -173.76(9)
N(1) Cu(1) O(1) C(1) -0.6(2)
O(1) Cu(1) N(2) C(11) 162.1(3)
O(1) Cu(1) N(2) C(20) -20.8(5)
N(2) Cu(1) O(1) Er(1) 37.3(4)
N(2) Cu(1) O(1) C(1) -149.5(4)
O(2) Cu(1) O(14) C(22) -132.3(2)
O(14) Cu(1) O(2) Er(1) 88.06(8)
O(14) Cu(1) O(2) C(14) -79.6(2)
O(2) Cu(1) N(1) C(7) 40.5(4)
O(2) Cu(1) N(1) C(9) -141.8(3)
N(1) Cu(1) O(2) Er(1) -58.5(3)
N(1) Cu(1) O(2) C(14) 133.8(3)
O(2) Cu(1) N(2) C(11) -176.8(2)
O(2) Cu(1) N(2) C(20) 0.3(2)
N(2) Cu(1) O(2) Er(1) 168.37(9)
N(2) Cu(1) O(2) C(14) 0.7(2)
O(14) Cu(1) N(1) C(7) -106.6(2)
O(14) Cu(1) N(1) C(9) 71.1(2)
N(1) Cu(1) O(14) C(22) 40.1(2)
O(14) Cu(1) N(2) C(11) -77.6(2)
O(14) Cu(1) N(2) C(20) 99.5(2)
N(2) Cu(1) O(14) C(22) 137.0(2)
N(1) Cu(1) N(2) C(11) 13.4(2)
N(1) Cu(1) N(2) C(20) -169.5(2)
N(2) Cu(1) N(1) C(7) 173.2(2)
N(2) Cu(1) N(1) C(9) -9.2(2)
Er(1) O(1) C(1) C(2) -9.1(3)
Er(1) O(1) C(1) C(6) 172.17(19)
Cu(1) O(1) C(1) C(2) 178.67(18)
Cu(1) O(1) C(1) C(6) -0.1(2)
Er(1) O(2) C(14) C(15) 14.6(3)
Er(1) O(2) C(14) C(19) -166.0(2)
Cu(1) O(2) C(14) C(15) -179.46(17)
Cu(1) O(2) C(14) C(19) -0.0(2)
Er(1) O(3) C(2) C(1) 9.9(2)
Er(1) O(3) C(2) C(3) -169.4(2)
C(8) O(3) C(2) C(1) -169.0(2)
C(8) O(3) C(2) C(3) 11.7(3)
Er(1) O(4) C(15) C(14) -14.4(2)
Er(1) O(4) C(15) C(16) 164.7(2)
C(21) O(4) C(15) C(14) 168.0(2)
C(21) O(4) C(15) C(16) -12.9(3)
Er(1) O(5) N(3) O(6) -5.1(2)
Er(1) O(5) N(3) O(7) 174.3(2)
Er(1) O(6) N(3) O(5) 5.2(2)
Er(1) O(6) N(3) O(7) -174.1(2)
Er(1) O(8) N(4) O(9) -2.4(2)
Er(1) O(8) N(4) O(10) 178.4(2)
Er(1) O(9) N(4) O(8) 2.4(2)
Er(1) O(9) N(4) O(10) -178.5(2)
Er(1) O(11) N(5) O(12) -3.5(2)
Er(1) O(11) N(5) O(13) 175.5(2)
Er(1) O(12) N(5) O(11) 3.5(2)
Er(1) O(12) N(5) O(13) -175.5(2)
Cu(1) O(14) C(22) C(23) 15.3(4)
Cu(1) O(14) C(22) C(24) -163.5(2)
Cu(1) N(1) C(7) C(6) 3.5(4)
Cu(1) N(1) C(9) C(10) 36.9(3)
C(7) N(1) C(9) C(10) -145.2(2)
C(9) N(1) C(7) C(6) -174.3(2)
Cu(1) N(2) C(11) C(10) -45.2(2)
Cu(1) N(2) C(20) C(19) -2.0(4)
C(11) N(2) C(20) C(19) 175.2(2)
C(20) N(2) C(11) C(10) 137.4(2)
O(1) C(1) C(2) O(3) -1.3(3)
O(1) C(1) C(2) C(3) 178.0(2)
O(1) C(1) C(6) C(5) -178.2(2)
O(1) C(1) C(6) C(7) 2.4(4)
C(2) C(1) C(6) C(5) 3.1(3)
C(2) C(1) C(6) C(7) -176.4(2)
C(6) C(1) C(2) O(3) 177.5(2)
C(6) C(1) C(2) C(3) -3.2(4)
O(3) C(2) C(3) C(4) -179.9(2)
C(1) C(2) C(3) C(4) 0.8(4)
C(2) C(3) C(4) C(5) 1.6(4)
C(3) C(4) C(5) C(6) -1.7(4)
C(4) C(5) C(6) C(1) -0.7(4)
C(4) C(5) C(6) C(7) 178.8(2)
C(1) C(6) C(7) N(1) -4.4(4)
C(5) C(6) C(7) N(1) 176.1(2)
N(1) C(9) C(10) C(11) -69.0(3)
N(1) C(9) C(10) C(12) 175.2(2)
N(1) C(9) C(10) C(13) 54.6(3)
C(9) C(10) C(11) N(2) 73.9(2)
C(12) C(10) C(11) N(2) -170.2(2)
C(13) C(10) C(11) N(2) -50.0(3)
O(2) C(14) C(15) O(4) 1.0(3)
O(2) C(14) C(15) C(16) -178.1(2)
O(2) C(14) C(19) C(18) 176.9(2)
O(2) C(14) C(19) C(20) -1.8(4)
C(15) C(14) C(19) C(18) -3.7(3)
C(15) C(14) C(19) C(20) 177.6(2)
C(19) C(14) C(15) O(4) -178.4(2)
C(19) C(14) C(15) C(16) 2.4(3)
O(4) C(15) C(16) C(17) -178.4(2)
C(14) C(15) C(16) C(17) 0.7(4)
C(15) C(16) C(17) C(18) -2.5(4)
C(16) C(17) C(18) C(19) 1.2(4)
C(17) C(18) C(19) C(14) 2.0(4)
C(17) C(18) C(19) C(20) -179.3(2)
C(14) C(19) C(20) N(2) 3.0(4)
C(18) C(19) C(20) N(2) -175.7(2)
